data_4319209
loop_
_publ_author_name
'F. Albert Cotton'
'Chun Lin'
'Carlos A. Murillo'

_publ_section_title
;
 A Neutral Triangular Supramolecule Formed by Mo24+ Units
;
_journal_name_full 'Inorganic Chemistry'
_journal_page_first 575
_journal_page_last 577
_journal_paper_doi 10.1021/ic000963z
_journal_volume 40
_journal_year 2001
_chemical_formula_moiety '[Mo2(DAniF)2]3[trans-1,4-O2CC6H10CO2]3.(4.9CH2Cl2)'
_chemical_formula_sum 'C118.9 H129.8 Cl9.8 Mo6 N12 O24'
_chemical_formula_weight 3034.00
_chemical_name_systematic
; 
 ? 
;
_space_group_IT_number 15
_symmetry_cell_setting monoclinic
_symmetry_space_group_name_Hall '-C 2yc'
_symmetry_space_group_name_H-M 'C 1 2/c 1'
_atom_sites_solution_hydrogens geom
_atom_sites_solution_primary direct
_atom_sites_solution_secondary difmap
_audit_creation_method SHELXL
_cell_angle_alpha 90.00
_cell_angle_beta 93.273(2)
_cell_angle_gamma 90.00
_cell_formula_units_Z 8
_cell_length_a 34.412(3)
_cell_length_b 34.012(3)
_cell_length_c 22.489(2)
_cell_measurement_reflns_used 6132
_cell_measurement_temperature 193(2)
_cell_measurement_theta_max 23.27
_cell_measurement_theta_min 2.17
_cell_volume 26279(4)
_computing_cell_refinement Saint
_computing_data_collection SMART
_computing_data_reduction Saint
_computing_molecular_graphics 'XP (Siemens, 1990)'
_computing_publication_material 'SHELXL-93 (Sheldrick, 1993)'
_computing_structure_refinement 'SHELXL-93 (Sheldrick, 1993)'
_computing_structure_solution 'SHELXS-86 (Sheldrick, 1990)'
_diffrn_ambient_temperature 193(2)
_diffrn_measurement_device 'Bruker SMART area detector'
_diffrn_measurement_method 'Ellipsoid-mask fitting'
_diffrn_radiation_monochromator graphite
_diffrn_radiation_source 'normal-focus sealed tube'
_diffrn_radiation_type MoK\a
_diffrn_radiation_wavelength 0.71073
_diffrn_reflns_av_R_equivalents 0.1500
_diffrn_reflns_av_sigmaI/netI 0.1223
_diffrn_reflns_limit_h_max 38
_diffrn_reflns_limit_h_min -37
_diffrn_reflns_limit_k_max 36
_diffrn_reflns_limit_k_min -37
_diffrn_reflns_limit_l_max 24
_diffrn_reflns_limit_l_min -23
_diffrn_reflns_number 56596
_diffrn_reflns_theta_max 23.31
_diffrn_reflns_theta_min 1.50
_diffrn_standards_number 'none (area detector data)'
_exptl_absorpt_coefficient_mu 0.825
_exptl_absorpt_correction_T_max 0.950
_exptl_absorpt_correction_T_min 0.715
_exptl_absorpt_correction_type analytical
_exptl_crystal_colour orange
_exptl_crystal_density_diffrn 1.534
_exptl_crystal_density_meas ?
_exptl_crystal_density_method 'not meausred'
_exptl_crystal_description plate
_exptl_crystal_F_000 12302
_exptl_crystal_size_max 0.60
_exptl_crystal_size_mid 0.30
_exptl_crystal_size_min 0.07
_refine_diff_density_max 3.377
_refine_diff_density_min -1.292
_refine_diff_density_rms 0.207
_refine_ls_extinction_method none
_refine_ls_goodness_of_fit_all 1.245
_refine_ls_goodness_of_fit_obs 1.308
_refine_ls_matrix_type full
_refine_ls_number_parameters 851
_refine_ls_number_reflns 18692
_refine_ls_number_restraints 63
_refine_ls_restrained_S_all 1.272
_refine_ls_restrained_S_obs 1.304
_refine_ls_R_factor_all 0.2200
_refine_ls_R_factor_obs 0.1406
_refine_ls_shift/esd_max 0.022
_refine_ls_shift/esd_mean 0.000
_refine_ls_structure_factor_coef Fsqd
_refine_ls_weighting_details 'w=1/[\s^2^(Fo^2^)+(0.0127P)^2^+2489.7012P] where P=(Fo^2^+2Fc^2^)/3'
_refine_ls_weighting_scheme calc
_refine_ls_wR_factor_all 0.3665
_refine_ls_wR_factor_obs 0.2908
_reflns_number_observed 11193
_reflns_number_total 18832
_reflns_observed_criterion >2sigma(I)
_cod_data_source_file ic000963z.cif
_cod_data_source_block compd_1
_cod_depositor_comments
;
The following automatic conversions were performed:

'_symmetry_cell_setting' value 'Monoclinic' changed to 'monoclinic'
according to the built-in table from CIF Core dictionary named
'cif_core.dic' version 2.4.1 from 2010-06-29.

Automatic conversion script
Id: cif_fix_values 1646 2011-03-28 12:23:43Z adriana 

The following automatic conversions were performed:

'_exptl_crystal_density_meas' value 'not measured' was changed to '?'
- the value is perceived as not measured.

Automatic conversion script
Id: cif_fix_values 3008 2015-01-20 13:52:24Z robertas 

The following automatic conversions were performed:

'_refine_ls_weighting_scheme' value 'calc
w=1/[\s^2^(Fo^2^)+(0.0127P)^2^+2489.7012P] where P=(Fo^2^+2Fc^2^)/3'
was changed to 'calc'. New tag '_refine_ls_weighting_details' was
created. The value of the new tag was set to
'w=1/[\s^2^(Fo^2^)+(0.0127P)^2^+2489.7012P] where
P=(Fo^2^+2Fc^2^)/3'.

Automatic conversion script
Id: cif_fix_values 3143 2015-03-26 13:38:13Z robertas 
;
_cod_original_formula_sum 'C118.90 H129.80 Cl9.80 Mo6 N12 O24'
_cod_database_code 4319209

loop_
_symmetry_equiv_pos_as_xyz
'x, y, z'
'-x, y, -z+1/2'
'x+1/2, y+1/2, z'
'-x+1/2, y+1/2, -z+1/2'
'-x, -y, -z'
'x, -y, z-1/2'
'-x+1/2, -y+1/2, -z'
'x+1/2, -y+1/2, z-1/2'

loop_
_atom_site_aniso_label
_atom_site_aniso_U_11
_atom_site_aniso_U_22
_atom_site_aniso_U_33
_atom_site_aniso_U_23
_atom_site_aniso_U_13
_atom_site_aniso_U_12
Mo1 0.0155(9) 0.0261(9) 0.0340(10) -0.0073(8) -0.0059(7) 0.0012(7)
Mo2 0.0166(9) 0.0280(9) 0.0371(10) -0.0071(8) -0.0087(7) 0.0004(7)
Mo3 0.0427(12) 0.0376(10) 0.0256(10) 0.0011(8) 0.0029(8) -0.0001(9)
Mo4 0.0409(12) 0.0457(12) 0.0399(12) -0.0058(9) 0.0111(9) 0.0001(9)
Mo5 0.0333(11) 0.0247(9) 0.0423(11) 0.0056(8) -0.0113(9) -0.0015(8)
Mo6 0.0305(10) 0.0257(9) 0.0380(11) 0.0061(8) -0.0096(8) -0.0033(8)

loop_
_atom_site_label
_atom_site_type_symbol
_atom_site_fract_x
_atom_site_fract_y
_atom_site_fract_z
_atom_site_U_iso_or_equiv
_atom_site_thermal_displace_type
_atom_site_occupancy
_atom_site_calc_flag
_atom_site_refinement_flags
_atom_site_disorder_group
Mo1 Mo 0.32097(5) 0.40185(5) 0.14569(8) 0.0255(4) Uani 1 d . .
Mo2 Mo 0.38167(5) 0.39956(5) 0.15516(8) 0.0276(4) Uani 1 d . .
Mo3 Mo 0.28383(6) 0.27151(5) -0.30807(8) 0.0353(5) Uani 1 d . .
Mo4 Mo 0.34393(6) 0.26499(6) -0.30496(9) 0.0418(5) Uani 1 d . .
Mo5 Mo 0.33834(5) 0.07961(5) 0.10341(8) 0.0339(5) Uani 1 d . .
Mo6 Mo 0.27732(5) 0.07945(5) 0.09408(8) 0.0319(5) Uani 1 d . .
N1 N 0.3146(4) 0.4106(4) 0.2375(7) 0.028(4) Uiso 1 d . .
N2 N 0.3799(5) 0.4058(5) 0.2507(7) 0.031(4) Uiso 1 d . .
N3 N 0.3211(4) 0.4622(4) 0.1224(7) 0.024(4) Uiso 1 d . .
N4 N 0.3870(4) 0.4602(4) 0.1361(7) 0.027(4) Uiso 1 d . .
N5 N 0.2741(6) 0.2335(6) -0.3818(9) 0.053(5) Uiso 1 d . .
N6 N 0.3396(5) 0.2278(5) -0.3818(8) 0.040(4) Uiso 1 d . .
N9 N 0.3420(5) 0.0216(5) 0.0703(7) 0.035(4) Uiso 1 d . .
N10 N 0.2759(4) 0.0206(4) 0.0618(7) 0.026(4) Uiso 1 d . .
N11 N 0.3381(5) 0.0613(5) 0.1944(8) 0.047(5) Uiso 1 d . .
N12 N 0.2717(5) 0.0618(5) 0.1824(8) 0.038(4) Uiso 1 d . .
O1 O 0.1665(5) 0.4063(5) 0.3250(8) 0.062(5) Uiso 1 d . .
O2 O 0.5145(5) 0.3844(5) 0.3995(7) 0.054(4) Uiso 1 d . .
O3 O 0.1764(5) 0.5351(6) 0.1119(8) 0.072(5) Uiso 1 d . .
O5 O 0.1234(6) 0.1880(6) -0.4613(9) 0.076(6) Uiso 1 d . .
O6 O 0.4743(8) 0.1787(8) -0.4901(13) 0.120(9) Uiso 1 d . .
O9 O 0.4852(7) -0.0487(7) 0.0431(11) 0.104(7) Uiso 1 d . .
O10 O 0.1309(5) -0.0527(5) 0.0242(8) 0.068(5) Uiso 1 d . .
O12 O 0.1234(7) 0.0528(7) 0.2624(10) 0.095(7) Uiso 1 d . .
O201 O 0.3206(4) 0.3852(4) 0.0544(6) 0.032(3) Uiso 1 d . .
O202 O 0.3846(4) 0.3826(4) 0.0630(6) 0.029(3) Uiso 1 d . .
O203 O 0.3174(4) 0.3397(4) 0.1608(6) 0.033(3) Uiso 1 d . .
O204 O 0.3810(4) 0.3372(4) 0.1679(6) 0.031(3) Uiso 1 d . .
O205 O 0.2874(4) 0.3069(4) -0.2302(6) 0.034(3) Uiso 1 d . .
O206 O 0.3504(4) 0.2995(4) -0.2248(6) 0.044(4) Uiso 1 d . .
O207 O 0.2765(4) 0.2236(4) -0.2499(6) 0.039(3) Uiso 1 d . .
O208 O 0.3395(4) 0.2147(4) -0.2476(7) 0.047(4) Uiso 1 d . .
O209 O 0.3379(4) 0.1398(4) 0.1343(6) 0.036(3) Uiso 1 d . .
O210 O 0.2745(4) 0.1390(4) 0.1213(6) 0.033(3) Uiso 1 d . .
O211 O 0.3428(4) 0.1051(4) 0.0179(6) 0.038(3) Uiso 1 d . .
O212 O 0.2783(4) 0.1051(4) 0.0074(6) 0.034(3) Uiso 1 d . .
C1 C 0.3466(5) 0.4079(5) 0.2732(9) 0.027(4) Uiso 1 d . .
H1A H 0.3449(5) 0.4076(5) 0.3152(9) 0.032 Uiso 1 calc R .
C2 C 0.3552(5) 0.4804(5) 0.1220(8) 0.025(4) Uiso 1 d . .
H2A H 0.3567(5) 0.5075(5) 0.1117(8) 0.030 Uiso 1 calc R .
C3 C 0.3052(6) 0.2186(6) -0.4057(10) 0.043(5) Uiso 1 d . .
H3A H 0.3026(6) 0.2017(6) -0.4393(10) 0.051 Uiso 1 calc R .
C5 C 0.3091(6) 0.0026(6) 0.0573(9) 0.033(5) Uiso 1 d . .
H5A H 0.3096(6) -0.0241(6) 0.0447(9) 0.040 Uiso 1 calc R .
C6 C 0.3035(6) 0.0589(6) 0.2176(9) 0.033(5) Uiso 1 d . .
H6A H 0.3017(6) 0.0552(6) 0.2593(9) 0.039 Uiso 1 calc R .
C11 C 0.2785(6) 0.4100(6) 0.2631(9) 0.032(5) Uiso 1 d . .
C12 C 0.2506(7) 0.4376(7) 0.2483(10) 0.045(6) Uiso 1 d . .
H12A H 0.2569(7) 0.4587(7) 0.2228(10) 0.054 Uiso 1 calc R .
C13 C 0.2136(7) 0.4359(8) 0.2692(11) 0.057(7) Uiso 1 d . .
H13A H 0.1948(7) 0.4554(8) 0.2579(11) 0.068 Uiso 1 calc R .
C14 C 0.2043(7) 0.4056(7) 0.3063(11) 0.049(6) Uiso 1 d . .
C15 C 0.2311(7) 0.3773(7) 0.3226(11) 0.052(6) Uiso 1 d . .
H15A H 0.2247(7) 0.3564(7) 0.3484(11) 0.062 Uiso 1 calc R .
C16 C 0.2671(7) 0.3798(7) 0.3011(10) 0.047(6) Uiso 1 d . .
H16A H 0.2856(7) 0.3600(7) 0.3124(10) 0.056 Uiso 1 calc R .
C17 C 0.1542(8) 0.3728(9) 0.3549(13) 0.075(8) Uiso 1 d . .
H17A H 0.1273(8) 0.3765(9) 0.3659(13) 0.113 Uiso 1 calc R .
H17B H 0.1710(8) 0.3686(9) 0.3910(13) 0.113 Uiso 1 calc R .
H17C H 0.1556(8) 0.3498(9) 0.3288(13) 0.113 Uiso 1 calc R .
C21 C 0.4128(6) 0.4018(6) 0.2906(9) 0.038(5) Uiso 1 d . .
C22 C 0.4425(7) 0.3746(7) 0.2773(11) 0.051(6) Uiso 1 d . .
H22A H 0.4395(7) 0.3594(7) 0.2419(11) 0.061 Uiso 1 calc R .
C23 C 0.4755(7) 0.3699(7) 0.3148(11) 0.053(6) Uiso 1 d . .
H23A H 0.4952(7) 0.3518(7) 0.3050(11) 0.063 Uiso 1 calc R .
C24 C 0.4797(7) 0.3917(7) 0.3663(10) 0.045(6) Uiso 1 d . .
C25 C 0.4523(7) 0.4173(7) 0.3815(12) 0.057(7) Uiso 1 d . .
H25A H 0.4552(7) 0.4316(7) 0.4178(12) 0.068 Uiso 1 calc R .
C26 C 0.4188(7) 0.4228(7) 0.3421(11) 0.056(7) Uiso 1 d . .
H26A H 0.3999(7) 0.4417(7) 0.3521(11) 0.067 Uiso 1 calc R .
C27 C 0.5200(7) 0.4054(7) 0.4555(11) 0.055(6) Uiso 1 d . .
H27A H 0.5452(7) 0.3982(7) 0.4750(11) 0.083 Uiso 1 calc R .
H27B H 0.4992(7) 0.3984(7) 0.4815(11) 0.083 Uiso 1 calc R .
H27C H 0.5194(7) 0.4338(7) 0.4480(11) 0.083 Uiso 1 calc R .
C31 C 0.2861(5) 0.4822(5) 0.1139(8) 0.026(4) Uiso 1 d . .
C32 C 0.2534(5) 0.4622(6) 0.0917(9) 0.031(5) Uiso 1 d . .
H32A H 0.2562(5) 0.4363(6) 0.0768(9) 0.037 Uiso 1 calc R .
C33 C 0.2174(6) 0.4787(6) 0.0907(9) 0.039(5) Uiso 1 d . .
H33A H 0.1956(6) 0.4634(6) 0.0765(9) 0.047 Uiso 1 calc R .
C34 C 0.2111(7) 0.5164(7) 0.1092(10) 0.046(6) Uiso 1 d . .
C35 C 0.2431(7) 0.5381(7) 0.1278(10) 0.046(6) Uiso 1 d . .
H35A H 0.2400(7) 0.5648(7) 0.1389(10) 0.056 Uiso 1 calc R .
C36 C 0.2801(7) 0.5213(7) 0.1306(10) 0.048(6) Uiso 1 d . .
H36A H 0.3019(7) 0.5367(7) 0.1441(10) 0.058 Uiso 1 calc R .
C37 C 0.1439(9) 0.5113(10) 0.1049(15) 0.090(10) Uiso 1 d . .
H37A H 0.1203(9) 0.5273(10) 0.1075(15) 0.135 Uiso 1 calc R .
H37B H 0.1447(9) 0.4913(10) 0.1364(15) 0.135 Uiso 1 calc R .
H37C H 0.1435(9) 0.4984(10) 0.0659(15) 0.135 Uiso 1 calc R .
C41 C 0.4235(6) 0.4788(6) 0.1301(9) 0.034(5) Uiso 1 d . .
C42 C 0.4542(7) 0.4697(7) 0.1731(11) 0.055(7) Uiso 1 d . .
H42A H 0.4497(7) 0.4523(7) 0.2051(11) 0.066 Uiso 1 calc R .
C43 C 0.4909(8) 0.4865(8) 0.1678(13) 0.071(8) Uiso 1 d . .
H43A H 0.5112(8) 0.4806(8) 0.1968(13) 0.085 Uiso 1 calc R .
C44 C 0.4981(8) 0.5111(8) 0.1222(13) 0.067(8) Uiso 1 d . .
C45 C 0.4694(8) 0.5197(8) 0.0798(13) 0.068(8) Uiso 1 d . .
H45A H 0.4747(8) 0.5370(8) 0.0479(13) 0.082 Uiso 1 calc R .
C46 C 0.4318(7) 0.5030(7) 0.0831(11) 0.051(6) Uiso 1 d . .
H46A H 0.4122(7) 0.5085(7) 0.0528(11) 0.061 Uiso 1 calc R .
O4 O 0.5362(8) 0.5222(8) 0.1269(14) 0.063(8) Uiso 0.65(3) d PD 1
C47 C 0.5501(17) 0.5436(16) 0.0758(21) 0.084(14) Uiso 0.65(3) d PD 1
O4' O 0.5337(15) 0.5320(17) 0.0891(27) 0.063(8) Uiso 0.35(3) d PD 2
C47' C 0.5638(25) 0.5341(28) 0.1377(37) 0.084(14) Uiso 0.35(3) d PD 2
C51 C 0.2351(6) 0.2211(6) -0.4040(10) 0.043(5) Uiso 1 d . .
C52 C 0.2257(8) 0.2124(8) -0.4623(12) 0.062(7) Uiso 1 d . .
H52A H 0.2448(8) 0.2134(8) -0.4911(12) 0.074 Uiso 1 calc R .
C53 C 0.1880(8) 0.2022(8) -0.4781(14) 0.071(8) Uiso 1 d . .
H53A H 0.1817(8) 0.1961(8) -0.5187(14) 0.085 Uiso 1 calc R .
C54 C 0.1590(7) 0.2002(7) -0.4397(11) 0.053(6) Uiso 1 d . .
C55 C 0.1689(8) 0.2082(8) -0.3826(12) 0.060(7) Uiso 1 d . .
H55A H 0.1496(8) 0.2062(8) -0.3542(12) 0.072 Uiso 1 calc R .
C56 C 0.2064(7) 0.2195(7) -0.3631(12) 0.055(7) Uiso 1 d . .
H56A H 0.2123(7) 0.2260(7) -0.3225(12) 0.066 Uiso 1 calc R .
C57 C 0.0928(9) 0.1877(10) -0.4243(14) 0.085(9) Uiso 1 d . .
H57A H 0.0692(9) 0.1783(10) -0.4464(14) 0.127 Uiso 1 calc R .
H57B H 0.0883(9) 0.2144(10) -0.4097(14) 0.127 Uiso 1 calc R .
H57C H 0.0990(9) 0.1703(10) -0.3904(14) 0.127 Uiso 1 calc R .
C61 C 0.3714(7) 0.2145(7) -0.4130(11) 0.050(6) Uiso 1 d . .
C62 C 0.4044(8) 0.2038(8) -0.3806(13) 0.068(8) Uiso 1 d . .
H62A H 0.4043(8) 0.2047(8) -0.3384(13) 0.082 Uiso 1 calc R .
C63 C 0.4393(9) 0.1913(9) -0.4071(14) 0.078(9) Uiso 1 d . .
H63A H 0.4619(9) 0.1832(9) -0.3842(14) 0.094 Uiso 1 calc R .
C64 C 0.4375(9) 0.1921(9) -0.4666(14) 0.076(9) Uiso 1 d . .
C65 C 0.4075(8) 0.2032(8) -0.5016(14) 0.073(8) Uiso 1 d . .
H65A H 0.4093(8) 0.2037(8) -0.5436(14) 0.087 Uiso 1 calc R .
C66 C 0.3728(8) 0.2144(8) -0.4759(12) 0.064(7) Uiso 1 d . .
H66A H 0.3506(8) 0.2218(8) -0.5005(12) 0.077 Uiso 1 calc R .
C67 C 0.4720(14) 0.1758(15) -0.5513(22) 0.160(19) Uiso 1 d . .
H67A H 0.4971(14) 0.1668(15) -0.5649(22) 0.239 Uiso 1 calc R .
H67B H 0.4657(14) 0.2016(15) -0.5687(22) 0.239 Uiso 1 calc R .
H67C H 0.4516(14) 0.1569(15) -0.5638(22) 0.239 Uiso 1 calc R .
N7 N 0.2818(6) 0.3240(8) -0.3605(13) 0.028(5) Uiso 0.608(13) d PD 1
C4 C 0.3159(9) 0.3390(9) -0.3749(15) 0.025(6) Uiso 0.608(13) d PD 1
N8 N 0.3472(7) 0.3197(8) -0.3600(13) 0.029(5) Uiso 0.608(13) d PD 1
C71 C 0.2479(11) 0.3418(11) -0.3816(15) 0.040(7) Uiso 0.608(13) d PD 1
C72 C 0.2163(10) 0.3378(12) -0.3439(20) 0.052(9) Uiso 0.608(13) d PD 1
C73 C 0.1785(13) 0.3498(14) -0.3609(23) 0.076(12) Uiso 0.608(13) d PD 1
C74 C 0.1726(12) 0.3678(13) -0.4157(19) 0.063(12) Uiso 0.608(13) d PD 1
C75 C 0.2012(15) 0.3730(34) -0.4510(39) 0.061(11) Uiso 0.608(13) d PD 1
C76 C 0.2387(12) 0.3594(11) -0.4350(16) 0.051(9) Uiso 0.608(13) d PD 1
O7 O 0.1338(9) 0.3814(10) -0.4309(16) 0.082(8) Uiso 0.608(13) d PD 1
C77 C 0.1260(16) 0.4027(19) -0.4773(31) 0.096(16) Uiso 0.608(13) d PD 1
C81 C 0.3848(10) 0.3353(10) -0.3701(16) 0.039(8) Uiso 0.608(13) d PD 1
C82 C 0.4123(12) 0.3125(13) -0.3947(20) 0.064(10) Uiso 0.608(13) d PD 1
C83 C 0.4510(15) 0.3276(16) -0.4028(25) 0.091(15) Uiso 0.608(13) d PD 1
C84 C 0.4579(16) 0.3663(17) -0.3809(28) 0.087(15) Uiso 0.608(13) d PD 1
C85 C 0.4316(14) 0.3893(15) -0.3632(25) 0.089(14) Uiso 0.608(13) d PD 1
C86 C 0.3930(15) 0.3747(15) -0.3550(26) 0.094(15) Uiso 0.608(13) d PD 1
O8 O 0.4969(12) 0.3815(12) -0.3870(20) 0.112(12) Uiso 0.608(13) d PD 1
C87 C 0.5263(18) 0.3597(21) -0.3768(35) 0.122(21) Uiso 0.608(13) d PD 1
N7' N 0.2935(8) 0.3221(12) -0.3614(19) 0.028(5) Uiso 0.392(13) d PD 2
C4' C 0.3301(11) 0.3331(13) -0.3697(23) 0.025(6) Uiso 0.392(13) d PD 2
N8' N 0.3593(9) 0.3137(11) -0.3479(19) 0.029(5) Uiso 0.392(13) d PD 2
C71' C 0.2638(14) 0.3423(16) -0.3928(20) 0.040(7) Uiso 0.392(13) d PD 2
C72' C 0.2260(13) 0.3377(18) -0.3730(27) 0.052(9) Uiso 0.392(13) d PD 2
C73' C 0.1929(15) 0.3530(21) -0.4053(30) 0.076(12) Uiso 0.392(13) d PD 2
C74' C 0.1991(17) 0.3757(52) -0.4545(60) 0.063(12) Uiso 0.392(13) d PD 2
C75' C 0.2343(14) 0.3817(18) -0.4726(25) 0.061(11) Uiso 0.392(13) d PD 2
C76' C 0.2663(15) 0.3643(16) -0.4434(22) 0.051(9) Uiso 0.392(13) d PD 2
O7' O 0.1666(12) 0.3952(14) -0.4842(21) 0.082(8) Uiso 0.392(13) d PD 2
C77' C 0.1314(19) 0.3861(30) -0.4763(54) 0.096(16) Uiso 0.392(13) d PD 2
C81' C 0.3988(11) 0.3265(16) -0.3499(21) 0.039(8) Uiso 0.392(13) d PD 2
C82' C 0.4216(14) 0.3295(20) -0.2981(21) 0.064(10) Uiso 0.392(13) d PD 2
C83' C 0.4616(17) 0.3425(25) -0.2978(27) 0.091(15) Uiso 0.392(13) d PD 2
C84' C 0.4743(18) 0.3537(24) -0.3544(30) 0.087(15) Uiso 0.392(13) d PD 2
C85' C 0.4533(19) 0.3525(32) -0.4029(28) 0.089(14) Uiso 0.392(13) d PD 2
C86' C 0.4134(18) 0.3385(28) -0.4038(25) 0.094(15) Uiso 0.392(13) d PD 2
O8' O 0.5121(16) 0.3728(21) -0.3533(30) 0.112(12) Uiso 0.392(13) d PD 2
C87' C 0.5336(23) 0.3751(31) -0.3056(38) 0.122(21) Uiso 0.392(13) d PD 2
C91 C 0.3773(6) 0.0024(6) 0.0641(10) 0.040(5) Uiso 1 d . .
C92 C 0.3857(7) -0.0331(8) 0.0916(11) 0.059(7) Uiso 1 d . .
H92A H 0.3666(7) -0.0452(8) 0.1143(11) 0.070 Uiso 1 calc R .
C93 C 0.4216(8) -0.0518(8) 0.0870(12) 0.065(7) Uiso 1 d . .
H93A H 0.4273(8) -0.0760(8) 0.1066(12) 0.079 Uiso 1 calc R .
C94 C 0.4483(9) -0.0336(9) 0.0527(14) 0.075(8) Uiso 1 d . .
C95 C 0.4411(9) 0.0027(9) 0.0239(14) 0.077(9) Uiso 1 d . .
H95A H 0.4601(9) 0.0149(9) 0.0011(14) 0.093 Uiso 1 calc R .
C96 C 0.4062(8) 0.0193(8) 0.0301(12) 0.061(7) Uiso 1 d . .
H96A H 0.4007(8) 0.0436(8) 0.0105(12) 0.073 Uiso 1 calc R .
C97 C 0.4944(12) -0.0864(12) 0.0644(19) 0.126(14) Uiso 1 d . .
H97A H 0.5210(12) -0.0932(12) 0.0547(19) 0.189 Uiso 1 calc R .
H97B H 0.4761(12) -0.1055(12) 0.0458(19) 0.189 Uiso 1 calc R .
H97C H 0.4925(12) -0.0870(12) 0.1077(19) 0.189 Uiso 1 calc R .
C101 C 0.2401(6) -0.0002(6) 0.0503(9) 0.034(5) Uiso 1 d . .
C102 C 0.2356(7) -0.0401(7) 0.0628(10) 0.044(6) Uiso 1 d . .
H10A H 0.2572(7) -0.0551(7) 0.0782(10) 0.053 Uiso 1 calc R .
C103 C 0.1991(7) -0.0581(7) 0.0526(10) 0.050(6) Uiso 1 d . .
H10B H 0.1966(7) -0.0857(7) 0.0578(10) 0.060 Uiso 1 calc R .
C104 C 0.1679(7) -0.0366(7) 0.0356(11) 0.051(6) Uiso 1 d . .
C105 C 0.1711(7) 0.0035(7) 0.0276(10) 0.047(6) Uiso 1 d . .
H10C H 0.1487(7) 0.0187(7) 0.0169(10) 0.056 Uiso 1 calc R .
C106 C 0.2069(6) 0.0212(7) 0.0351(9) 0.040(5) Uiso 1 d . .
H10D H 0.2089(6) 0.0488(7) 0.0297(9) 0.049 Uiso 1 calc R .
C107 C 0.1283(9) -0.0942(9) 0.0184(15) 0.090(10) Uiso 1 d . .
H10E H 0.1011(9) -0.1019(9) 0.0105(15) 0.135 Uiso 1 calc R .
H10F H 0.1386(9) -0.1067(9) 0.0553(15) 0.135 Uiso 1 calc R .
H10G H 0.1436(9) -0.1028(9) -0.0147(15) 0.135 Uiso 1 calc R .
C111 C 0.3741(11) 0.0576(16) 0.2321(21) 0.045(8) Uiso 0.55(3) d PD 1
C112 C 0.3778(12) 0.0763(16) 0.2833(20) 0.062(11) Uiso 0.55(3) d PD 1
C113 C 0.4164(15) 0.0766(19) 0.3177(22) 0.074(12) Uiso 0.55(3) d PD 1
C114 C 0.4443(13) 0.0550(17) 0.2944(20) 0.058(10) Uiso 0.55(3) d PD 1
C115 C 0.4432(15) 0.0350(19) 0.2437(30) 0.101(17) Uiso 0.55(3) d PD 1
C116 C 0.4000(15) 0.0298(19) 0.2199(24) 0.089(15) Uiso 0.55(3) d PD 1
O11 O 0.4814(10) 0.0494(15) 0.3303(18) 0.099(11) Uiso 0.55(3) d PD 1
C117 C 0.4783(19) 0.0643(24) 0.3911(28) 0.113(19) Uiso 0.55(3) d PD 1
C11A C 0.3709(14) 0.0668(20) 0.2343(25) 0.045(8) Uiso 0.45(3) d PD 2
C11B C 0.3738(13) 0.0945(19) 0.2753(25) 0.062(11) Uiso 0.45(3) d PD 2
C11C C 0.4084(16) 0.0950(22) 0.3189(25) 0.074(12) Uiso 0.45(3) d PD 2
C11D C 0.4367(15) 0.0693(18) 0.3078(28) 0.058(10) Uiso 0.45(3) d PD 2
C11E C 0.4347(19) 0.0384(20) 0.2711(36) 0.101(17) Uiso 0.45(3) d PD 2
C11F C 0.4032(17) 0.0478(22) 0.2195(26) 0.089(15) Uiso 0.45(3) d PD 2
O11' O 0.4746(13) 0.0731(15) 0.3413(24) 0.099(11) Uiso 0.45(3) d PD 2
C11G C 0.4849(23) 0.0376(24) 0.3755(41) 0.113(19) Uiso 0.45(3) d PD 2
C121 C 0.2350(6) 0.0590(6) 0.2062(9) 0.037(5) Uiso 1 d . .
C122 C 0.2116(7) 0.0255(7) 0.1928(10) 0.049(6) Uiso 1 d . .
H12B H 0.2217(7) 0.0045(7) 0.1705(10) 0.059 Uiso 1 calc R .
C123 C 0.1743(7) 0.0231(8) 0.2114(11) 0.058(7) Uiso 1 d . .
H12C H 0.1590(7) 0.0004(8) 0.2028(11) 0.070 Uiso 1 calc R .
C124 C 0.1594(7) 0.0541(7) 0.2429(11) 0.053(6) Uiso 1 d . .
C125 C 0.1821(8) 0.0866(8) 0.2575(12) 0.061(7) Uiso 1 d . .
H12D H 0.1721(8) 0.1071(8) 0.2810(12) 0.074 Uiso 1 calc R .
C126 C 0.2191(7) 0.0894(7) 0.2380(11) 0.056(7) Uiso 1 d . .
H12E H 0.2340(7) 0.1125(7) 0.2463(11) 0.067 Uiso 1 calc R .
C127 C 0.0987(12) 0.0262(12) 0.2446(18) 0.076(11) Uiso 0.76(4) d P 1
C128 C 0.0985(37) 0.0717(38) 0.2988(58) 0.076(11) Uiso 0.24(4) d P 2
C301 C 0.3523(6) 0.3756(6) 0.0342(9) 0.029(5) Uiso 1 d . .
C302 C 0.3530(6) 0.3531(6) -0.0228(9) 0.040(5) Uiso 1 d . .
H30A H 0.3734(6) 0.3323(6) -0.0176(9) 0.048 Uiso 1 calc R .
C303 C 0.3139(6) 0.3327(7) -0.0384(10) 0.045(6) Uiso 1 d . .
H30B H 0.3078(6) 0.3148(7) -0.0055(10) 0.055 Uiso 1 calc R .
H30C H 0.2931(6) 0.3528(7) -0.0421(10) 0.055 Uiso 1 calc R .
C304 C 0.3138(7) 0.3096(6) -0.0953(9) 0.042(5) Uiso 1 d . .
H30D H 0.2878(7) 0.2977(6) -0.1037(9) 0.051 Uiso 1 calc R .
H30E H 0.3331(7) 0.2881(6) -0.0909(9) 0.051 Uiso 1 calc R .
C305 C 0.3238(6) 0.3364(6) -0.1476(9) 0.036(5) Uiso 1 d . .
H30F H 0.3037(6) 0.3577(6) -0.1503(9) 0.043 Uiso 1 calc R .
C306 C 0.3626(7) 0.3561(7) -0.1334(10) 0.048(6) Uiso 1 d . .
H30G H 0.3681(7) 0.3746(7) -0.1659(10) 0.058 Uiso 1 calc R .
H30H H 0.3834(7) 0.3359(7) -0.1314(10) 0.058 Uiso 1 calc R .
C307 C 0.3633(7) 0.3788(7) -0.0733(11) 0.055(6) Uiso 1 d . .
H30I H 0.3896(7) 0.3899(7) -0.0646(11) 0.066 Uiso 1 calc R .
H30J H 0.3446(7) 0.4009(7) -0.0770(11) 0.066 Uiso 1 calc R .
C308 C 0.3193(6) 0.3132(6) -0.2046(9) 0.031(5) Uiso 1 d . .
C311 C 0.3055(6) 0.1575(6) 0.1330(9) 0.030(5) Uiso 1 d . .
C312 C 0.3054(7) 0.2006(6) 0.1436(10) 0.043(6) Uiso 1 d . .
H31A H 0.2778(7) 0.2100(6) 0.1424(10) 0.052 Uiso 1 calc R .
C313 C 0.3258(7) 0.2199(7) 0.0928(11) 0.052(6) Uiso 1 d . .
H31B H 0.3523(7) 0.2089(7) 0.0913(11) 0.062 Uiso 1 calc R .
H31C H 0.3114(7) 0.2137(7) 0.0546(11) 0.062 Uiso 1 calc R .
C314 C 0.3285(7) 0.2641(7) 0.1001(11) 0.054(6) Uiso 1 d . .
H31D H 0.3437(7) 0.2749(7) 0.0678(11) 0.065 Uiso 1 calc R .
H31E H 0.3019(7) 0.2753(7) 0.0955(11) 0.065 Uiso 1 calc R .
C315 C 0.3470(7) 0.2769(7) 0.1590(10) 0.045(6) Uiso 1 d . .
H31F H 0.3744(7) 0.2668(7) 0.1616(10) 0.054 Uiso 1 calc R .
C316 C 0.3258(7) 0.2580(7) 0.2087(11) 0.055(7) Uiso 1 d . .
H31G H 0.2988(7) 0.2681(7) 0.2082(11) 0.066 Uiso 1 calc R .
H31H H 0.3390(7) 0.2648(7) 0.2475(11) 0.066 Uiso 1 calc R .
C317 C 0.3250(7) 0.2123(7) 0.2012(11) 0.050(6) Uiso 1 d . .
H31I H 0.3520(7) 0.2021(7) 0.2035(11) 0.060 Uiso 1 calc R .
H31J H 0.3111(7) 0.2004(7) 0.2341(11) 0.060 Uiso 1 calc R .
C318 C 0.3487(6) 0.3204(6) 0.1645(9) 0.036(5) Uiso 1 d . .
C321 C 0.3119(6) 0.1155(6) -0.0106(10) 0.040(5) Uiso 1 d . .
C322 C 0.3131(6) 0.1424(7) -0.0628(10) 0.043(6) Uiso 1 d . .
H32B H 0.3334(6) 0.1623(7) -0.0507(10) 0.052 Uiso 1 calc R .
C323 C 0.3286(9) 0.1222(9) -0.1164(13) 0.075(8) Uiso 1 d . .
H32C H 0.3098(9) 0.1019(9) -0.1315(13) 0.090 Uiso 1 calc R .
H32D H 0.3534(9) 0.1089(9) -0.1048(13) 0.090 Uiso 1 calc R .
C324 C 0.3352(8) 0.1523(8) -0.1660(13) 0.071(8) Uiso 1 d . .
H32E H 0.3561(8) 0.1707(8) -0.1522(13) 0.085 Uiso 1 calc R .
H32F H 0.3439(8) 0.1383(8) -0.2015(13) 0.085 Uiso 1 calc R .
C325 C 0.2996(8) 0.1749(8) -0.1831(12) 0.059(7) Uiso 1 d . .
H32G H 0.2796(8) 0.1563(8) -0.2005(12) 0.071 Uiso 1 calc R .
C326 C 0.2835(7) 0.1938(7) -0.1287(11) 0.054(6) Uiso 1 d . .
H32H H 0.3014(7) 0.2151(7) -0.1143(11) 0.064 Uiso 1 calc R .
H32I H 0.2580(7) 0.2059(7) -0.1402(11) 0.064 Uiso 1 calc R .
C327 C 0.2784(7) 0.1656(7) -0.0790(11) 0.057(7) Uiso 1 d . .
H32J H 0.2709(7) 0.1804(7) -0.0436(11) 0.069 Uiso 1 calc R .
H32K H 0.2568(7) 0.1474(7) -0.0907(11) 0.069 Uiso 1 calc R .
C328 C 0.3069(6) 0.2066(6) -0.2301(9) 0.037(5) Uiso 1 d . .
C1S C 0.4464(12) 0.2999(12) 0.0708(19) 0.115(13) Uiso 1 d . .
Cl1 Cl 0.4679(14) 0.2768(16) 0.1346(22) 0.220(11) Uiso 0.47(3) d P 1
Cl2 Cl 0.4636(13) 0.3072(13) -0.0037(21) 0.142(21) Uiso 0.37(5) d P 1
Cl1' Cl 0.4493(12) 0.2529(14) 0.1067(19) 0.220(11) Uiso 0.53(3) d P 2
Cl2' Cl 0.4826(11) 0.2914(10) 0.0277(17) 0.191(16) Uiso 0.63(5) d P 2
C2S C 0.4308(15) 0.2414(16) -0.1990(24) 0.100(16) Uiso 0.70 d P .
Cl3 Cl 0.4684(9) 0.2528(10) -0.1468(14) 0.249(13) Uiso 0.70 d P .
Cl4 Cl 0.4375(6) 0.2643(7) -0.2569(10) 0.164(7) Uiso 0.70 d P .
C3S C 0.0832(25) 0.4229(27) 0.2319(40) 0.124(28) Uiso 0.50 d P .
Cl5 Cl 0.0616(14) 0.3835(16) 0.2537(22) 0.192(18) Uiso 0.35 d P 1
Cl5' Cl 0.0377(27) 0.4298(29) 0.2537(42) 0.154(32) Uiso 0.15 d P 2
Cl6 Cl 0.0783(9) 0.4382(10) 0.1652(16) 0.189(12) Uiso 0.50 d P .
C4S C 0.4324(17) 0.1333(18) 0.1729(27) 0.182(22) Uiso 1 d . .
Cl7 Cl 0.4287(3) 0.1130(4) 0.0994(5) 0.127(4) Uiso 1 d . .
Cl8 Cl 0.4490(7) 0.1823(8) 0.1644(11) 0.135(11) Uiso 0.52(3) d P 1
Cl8' Cl 0.4782(9) 0.1543(10) 0.1966(14) 0.165(15) Uiso 0.48(3) d P 2
C5S C 0.4226(19) 0.1911(21) -0.0063(30) 0.212(27) Uiso 1 d . .
Cl9 Cl 0.3907(4) 0.2312(4) -0.0357(6) 0.155(5) Uiso 1 d . .
Cl10 Cl 0.5672(10) -0.1631(11) 0.0852(16) 0.213(14) Uiso 0.60 d P 1
Cl11 Cl 0.5753(8) -0.1555(9) 0.0516(14) 0.112(9) Uiso 0.40 d P 2
C6S C 0.4371(24) 0.2289(26) 0.2962(35) 0.163(28) Uiso 0.70 d P .
Cl13 Cl 0.4002(8) 0.2093(8) 0.3249(12) 0.103(8) Uiso 0.40 d P .
Cl14 Cl 0.4343(7) 0.2728(7) 0.2724(11) 0.130(8) Uiso 0.50 d P .
Cl15 Cl 0.4636(19) 0.2490(19) 0.3039(28) 0.131(20) Uiso 0.20 d P .
Cl16 Cl 0.4165(11) 0.1949(12) 0.3098(17) 0.109(11) Uiso 0.30 d P .

loop_
_atom_type_symbol
_atom_type_description
_atom_type_scat_dispersion_real
_atom_type_scat_dispersion_imag
_atom_type_scat_source
C C 0.0033 0.0016 'International Tables Vol C Tables 4.2.6.8 and 6.1.1.4'
H H 0.0000 0.0000 'International Tables Vol C Tables 4.2.6.8 and 6.1.1.4'
N N 0.0061 0.0033 'International Tables Vol C Tables 4.2.6.8 and 6.1.1.4'
O O 0.0106 0.0060 'International Tables Vol C Tables 4.2.6.8 and 6.1.1.4'
Mo Mo -1.6832 0.6857 'International Tables Vol C Tables 4.2.6.8 and 6.1.1.4'
Cl Cl 0.1484 0.1585 'International Tables Vol C Tables 4.2.6.8 and 6.1.1.4'

loop_
_geom_angle_atom_site_label_1
_geom_angle_atom_site_label_2
_geom_angle_atom_site_label_3
_geom_angle
_geom_angle_site_symmetry_1
_geom_angle_site_symmetry_3
_geom_angle_publ_flag
Mo2 Mo1 N1 93.7(4) . . ?
Mo2 Mo1 N3 92.5(4) . . ?
N1 Mo1 N3 96.2(6) . . ?
Mo2 Mo1 O201 92.3(4) . . ?
N1 Mo1 O201 170.4(5) . . ?
N3 Mo1 O201 91.1(5) . . ?
Mo2 Mo1 O203 90.8(4) . . ?
N1 Mo1 O203 88.5(5) . . ?
N3 Mo1 O203 174.1(5) . . ?
O201 Mo1 O203 83.9(5) . . ?
Mo1 Mo2 N4 92.3(4) . . ?
Mo1 Mo2 O204 91.9(4) . . ?
N4 Mo2 O204 174.0(5) . . ?
Mo1 Mo2 O202 90.7(3) . . ?
N4 Mo2 O202 93.2(5) . . ?
O204 Mo2 O202 82.3(5) . . ?
Mo1 Mo2 N2 90.7(4) . . ?
N4 Mo2 N2 96.5(6) . . ?
O204 Mo2 N2 87.8(5) . . ?
O202 Mo2 N2 170.1(5) . . ?
Mo4 Mo3 O207 92.9(4) . . ?
Mo4 Mo3 N5 94.2(5) . . ?
O207 Mo3 N5 89.7(7) . . ?
Mo4 Mo3 O205 91.3(4) . . ?
O207 Mo3 O205 86.0(5) . . ?
N5 Mo3 O205 173.2(6) . . ?
Mo4 Mo3 N7' 85.3(8) . . ?
O207 Mo3 N7' 175.7(13) . . ?
N5 Mo3 N7' 94.3(14) . . ?
O205 Mo3 N7' 90.2(14) . . ?
Mo4 Mo3 N7 96.2(6) . . ?
O207 Mo3 N7 169.6(8) . . ?
N5 Mo3 N7 94.6(10) . . ?
O205 Mo3 N7 88.8(9) . . ?
N8' Mo4 Mo3 100.6(10) . . ?
N8' Mo4 N6 96.2(13) . . ?
Mo3 Mo4 N6 90.7(5) . . ?
N8' Mo4 O206 86.3(13) . . ?
Mo3 Mo4 O206 91.4(4) . . ?
N6 Mo4 O206 176.4(6) . . ?
N8' Mo4 O208 167.3(11) . . ?
Mo3 Mo4 O208 90.0(4) . . ?
N6 Mo4 O208 90.6(6) . . ?
O206 Mo4 O208 86.5(6) . . ?
Mo3 Mo4 N8 88.5(7) . . ?
N6 Mo4 N8 92.8(9) . . ?
O206 Mo4 N8 90.2(9) . . ?
O208 Mo4 N8 176.4(9) . . ?
Mo6 Mo5 N9 92.4(5) . . ?
Mo6 Mo5 O211 92.0(4) . . ?
N9 Mo5 O211 93.0(6) . . ?
Mo6 Mo5 N11 92.1(5) . . ?
N9 Mo5 N11 93.9(7) . . ?
O211 Mo5 N11 171.8(6) . . ?
Mo6 Mo5 O209 90.5(4) . . ?
N9 Mo5 O209 176.3(6) . . ?
O211 Mo5 O209 84.6(5) . . ?
N11 Mo5 O209 88.2(6) . . ?
N12 Mo6 Mo5 92.9(5) . . ?
N12 Mo6 O210 89.6(6) . . ?
Mo5 Mo6 O210 91.7(4) . . ?
N12 Mo6 N10 92.9(6) . . ?
Mo5 Mo6 N10 92.3(4) . . ?
O210 Mo6 N10 175.1(5) . . ?
N12 Mo6 O212 171.5(6) . . ?
Mo5 Mo6 O212 91.2(4) . . ?
O210 Mo6 O212 83.0(5) . . ?
N10 Mo6 O212 94.2(5) . . ?
C1 N1 C11 118.4(16) . . ?
C1 N1 Mo1 116.9(12) . . ?
C11 N1 Mo1 123.0(12) . . ?
C1 N2 C21 117.2(17) . . ?
C1 N2 Mo2 118.5(13) . . ?
C21 N2 Mo2 123.6(13) . . ?
C2 N3 C31 122.2(16) . . ?
C2 N3 Mo1 117.9(12) . . ?
C31 N3 Mo1 119.5(12) . . ?
C2 N4 C41 118.2(16) . . ?
C2 N4 Mo2 118.6(12) . . ?
C41 N4 Mo2 122.6(12) . . ?
C3 N5 C51 119.8(20) . . ?
C3 N5 Mo3 117.2(16) . . ?
C51 N5 Mo3 122.9(15) . . ?
C3 N6 C61 115.3(19) . . ?
C3 N6 Mo4 119.5(15) . . ?
C61 N6 Mo4 124.9(15) . . ?
C5 N9 C91 119.3(18) . . ?
C5 N9 Mo5 117.9(14) . . ?
C91 N9 Mo5 122.7(13) . . ?
C5 N10 C101 120.0(16) . . ?
C5 N10 Mo6 117.7(13) . . ?
C101 N10 Mo6 122.1(12) . . ?
C6 N11 C11A 117.3(31) . . ?
C6 N11 C111 120.9(27) . . ?
C6 N11 Mo5 116.5(15) . . ?
C11A N11 Mo5 121.4(32) . . ?
C111 N11 Mo5 121.9(25) . . ?
C6 N12 C121 120.0(18) . . ?
C6 N12 Mo6 118.3(14) . . ?
C121 N12 Mo6 121.0(13) . . ?
C14 O1 C17 116.4(20) . . ?
C24 O2 C27 116.3(18) . . ?
C34 O3 C37 115.3(23) . . ?
C54 O5 C57 119.4(23) . . ?
C67 O6 C64 112.2(31) . . ?
C94 O9 C97 118.2(28) . . ?
C104 O10 C107 117.1(21) . . ?
C127 O12 C124 121.9(29) . . ?
C124 O12 C128 143.0(58) . . ?
C301 O201 Mo1 117.5(12) . . ?
C301 O202 Mo2 116.8(12) . . ?
C318 O203 Mo1 117.8(13) . . ?
C318 O204 Mo2 117.5(13) . . ?
C308 O205 Mo3 119.7(13) . . ?
C308 O206 Mo4 116.8(13) . . ?
C328 O207 Mo3 116.7(13) . . ?
C328 O208 Mo4 117.5(14) . . ?
C311 O209 Mo5 117.7(12) . . ?
C311 O210 Mo6 119.3(12) . . ?
C321 O211 Mo5 118.3(13) . . ?
C321 O212 Mo6 117.3(13) . . ?
N2 C1 N1 119.6(18) . . ?
N4 C2 N3 118.5(17) . . ?
N6 C3 N5 118.3(21) . . ?
N10 C5 N9 119.6(19) . . ?
N12 C6 N11 119.3(19) . . ?
C12 C11 N1 121.0(19) . . ?
C12 C11 C16 115.7(20) . . ?
N1 C11 C16 123.1(18) . . ?
C11 C12 C13 122.2(22) . . ?
C14 C13 C12 119.3(24) . . ?
C15 C14 C13 120.8(23) . . ?
C15 C14 O1 124.0(22) . . ?
C13 C14 O1 115.2(21) . . ?
C16 C15 C14 118.4(24) . . ?
C15 C16 C11 123.7(22) . . ?
C26 C21 N2 124.4(20) . . ?
C26 C21 C22 116.4(21) . . ?
N2 C21 C22 119.3(19) . . ?
C23 C22 C21 121.4(23) . . ?
C24 C23 C22 119.4(23) . . ?
C25 C24 C23 121.6(24) . . ?
C25 C24 O2 124.9(22) . . ?
C23 C24 O2 113.6(20) . . ?
C24 C25 C26 118.8(24) . . ?
C21 C26 C25 122.4(24) . . ?
C32 C31 N3 119.5(17) . . ?
C32 C31 C36 115.8(18) . . ?
N3 C31 C36 124.5(18) . . ?
C33 C32 C31 121.8(19) . . ?
C32 C33 C34 122.6(21) . . ?
O3 C34 C33 127.3(22) . . ?
O3 C34 C35 115.3(21) . . ?
C33 C34 C35 117.4(22) . . ?
C34 C35 C36 120.5(23) . . ?
C35 C36 C31 121.7(22) . . ?
C46 C41 N4 124.1(19) . . ?
C46 C41 C42 118.1(21) . . ?
N4 C41 C42 117.7(19) . . ?
C43 C42 C41 119.4(24) . . ?
C44 C43 C42 121.4(28) . . ?
C43 C44 O4 109.2(27) . . ?
C43 C44 C45 120.3(28) . . ?
O4 C44 C45 130.4(29) . . ?
C43 C44 O4' 141.9(32) . . ?
C45 C44 O4' 96.8(29) . . ?
C44 C45 C46 120.1(28) . . ?
C41 C46 C45 120.6(23) . . ?
C44 O4 C47 115.7(37) . . ?
C47' O4' C44 101.5(60) . . ?
C52 C51 C56 119.2(23) . . ?
C52 C51 N5 123.5(22) . . ?
C56 C51 N5 117.3(21) . . ?
C51 C52 C53 118.2(26) . . ?
C54 C53 C52 124.5(29) . . ?
C55 C54 O5 125.7(25) . . ?
C55 C54 C53 116.2(26) . . ?
O5 C54 C53 118.0(25) . . ?
C54 C55 C56 122.7(26) . . ?
C51 C56 C55 119.0(24) . . ?
C62 C61 N6 117.7(23) . . ?
C62 C61 C66 117.3(24) . . ?
N6 C61 C66 124.8(22) . . ?
C61 C62 C63 123.1(28) . . ?
C64 C63 C62 114.7(30) . . ?
C65 C64 C63 126.5(32) . . ?
C65 C64 O6 122.4(29) . . ?
C63 C64 O6 111.1(29) . . ?
C64 C65 C66 119.1(30) . . ?
C65 C66 C61 119.2(26) . . ?
C4 N7 C71 119.1(25) . . ?
C4 N7 Mo3 116.9(18) . . ?
C71 N7 Mo3 123.9(21) . . ?
N8 C4 N7 118.3(23) . . ?
C4 N8 C81 121.3(26) . . ?
C4 N8 Mo4 119.9(18) . . ?
C81 N8 Mo4 118.2(21) . . ?
C76 C71 N7 130.4(36) . . ?
C76 C71 C72 114.8(33) . . ?
N7 C71 C72 114.5(27) . . ?
C73 C72 C71 122.8(40) . . ?
C74 C73 C72 117.5(43) . . ?
C75 C74 C73 121.5(47) . . ?
C75 C74 O7 122.1(44) . . ?
C73 C74 O7 116.3(35) . . ?
C74 C75 C76 120.9(50) . . ?
C71 C76 C75 122.4(41) . . ?
C77 O7 C74 121.5(38) . . ?
C82 C81 C86 120.3(34) . . ?
C82 C81 N8 120.6(31) . . ?
C86 C81 N8 119.1(34) . . ?
C81 C82 C83 121.0(38) . . ?
C84 C83 C82 114.8(43) . . ?
C85 C84 C83 124.7(50) . . ?
C85 C84 O8 119.1(49) . . ?
C83 C84 O8 115.7(46) . . ?
C84 C85 C86 120.2(51) . . ?
C81 C86 C85 118.1(42) . . ?
C87 O8 C84 120.5(50) . . ?
C4' N7' C71' 117.6(29) . . ?
C4' N7' Mo3 118.7(23) . . ?
C71' N7' Mo3 123.4(24) . . ?
N8' C4' N7' 121.9(31) . . ?
C4' N8' C81' 123.8(31) . . ?
C4' N8' Mo4 113.0(23) . . ?
C81' N8' Mo4 123.1(27) . . ?
C76' C71' N7' 127.8(39) . . ?
C76' C71' C72' 115.3(36) . . ?
N7' C71' C72' 116.7(30) . . ?
C71' C72' C73' 121.9(43) . . ?
C74' C73' C72' 117.5(46) . . ?
C75' C74' C73' 121.6(50) . . ?
C75' C74' O7' 119.6(47) . . ?
C73' C74' O7' 118.7(39) . . ?
C74' C75' C76' 120.7(52) . . ?
C71' C76' C75' 122.8(43) . . ?
C77' O7' C74' 123.2(46) . . ?
C82' C81' C86' 119.9(36) . . ?
C82' C81' N8' 119.5(35) . . ?
C86' C81' N8' 120.4(38) . . ?
C81' C82' C83' 121.7(40) . . ?
C84' C83' C82' 114.8(45) . . ?
C85' C84' C83' 124.7(52) . . ?
C85' C84' O8' 119.5(52) . . ?
C83' C84' O8' 115.3(49) . . ?
C84' C85' C86' 120.7(53) . . ?
C81' C86' C85' 118.1(45) . . ?
C87' O8' C84' 121.3(54) . . ?
C92 C91 N9 121.8(21) . . ?
C92 C91 C96 117.6(22) . . ?
N9 C91 C96 120.6(21) . . ?
C91 C92 C93 121.9(25) . . ?
C94 C93 C92 117.2(27) . . ?
C93 C94 O9 124.2(28) . . ?
C93 C94 C95 122.8(29) . . ?
O9 C94 C95 112.9(27) . . ?
C96 C95 C94 117.3(30) . . ?
C95 C96 C91 123.2(27) . . ?
C106 C101 C102 117.6(20) . . ?
C106 C101 N10 118.3(18) . . ?
C102 C101 N10 123.3(19) . . ?
C101 C102 C103 119.9(21) . . ?
C104 C103 C102 120.3(24) . . ?
C103 C104 C105 120.5(24) . . ?
C103 C104 O10 123.3(23) . . ?
C105 C104 O10 116.2(21) . . ?
C106 C105 C104 119.7(23) . . ?
C105 C106 C101 121.5(21) . . ?
C112 C111 C116 119.4(35) . . ?
C112 C111 N11 120.0(32) . . ?
C116 C111 N11 119.5(34) . . ?
C111 C112 C113 119.4(36) . . ?
C114 C113 C112 115.5(39) . . ?
C115 C114 C113 129.2(40) . . ?
C115 C114 O11 112.5(42) . . ?
C113 C114 O11 118.2(38) . . ?
C114 C115 C116 109.4(44) . . ?
C111 C116 C115 118.9(43) . . ?
C117 O11 C114 110.8(32) . . ?
C11B C11A C11F 119.0(37) . . ?
C11B C11A N11 124.4(38) . . ?
C11F C11A N11 114.9(38) . . ?
C11A C11B C11C 119.3(39) . . ?
C11D C11C C11B 115.4(38) . . ?
C11E C11D C11C 128.1(42) . . ?
C11E C11D O11' 113.3(43) . . ?
C11C C11D O11' 118.4(41) . . ?
C11D C11E C11F 107.6(44) . . ?
C11A C11F C11E 117.4(45) . . ?
C11G O11' C11D 112.2(35) . . ?
C126 C121 N12 122.3(20) . . ?
C126 C121 C122 118.2(21) . . ?
N12 C121 C122 119.2(19) . . ?
C123 C122 C121 120.9(23) . . ?
C122 C123 C124 119.3(25) . . ?
O12 C124 C125 118.0(24) . . ?
O12 C124 C123 121.3(24) . . ?
C125 C124 C123 120.6(25) . . ?
C126 C125 C124 120.1(26) . . ?
C125 C126 C121 120.8(24) . . ?
O201 C301 O202 121.4(17) . . ?
O201 C301 C302 120.0(18) . . ?
O202 C301 C302 118.4(17) . . ?
C307 C302 C301 111.7(18) . . ?
C307 C302 C303 109.5(19) . . ?
C301 C302 C303 111.8(17) . . ?
C304 C303 C302 112.9(18) . . ?
C303 C304 C305 110.5(18) . . ?
C308 C305 C306 117.3(18) . . ?
C308 C305 C304 108.8(16) . . ?
C306 C305 C304 109.5(18) . . ?
C305 C306 C307 111.8(19) . . ?
C302 C307 C306 112.2(20) . . ?
O205 C308 O206 120.9(18) . . ?
O205 C308 C305 122.5(18) . . ?
O206 C308 C305 116.6(18) . . ?
O210 C311 O209 120.3(18) . . ?
O210 C311 C312 121.4(18) . . ?
O209 C311 C312 118.3(18) . . ?
C317 C312 C311 113.6(19) . . ?
C317 C312 C313 109.6(19) . . ?
C311 C312 C313 107.4(18) . . ?
C314 C313 C312 112.0(20) . . ?
C315 C314 C313 113.7(21) . . ?
C318 C315 C314 112.0(19) . . ?
C318 C315 C316 112.4(19) . . ?
C314 C315 C316 109.2(20) . . ?
C315 C316 C317 110.5(20) . . ?
C312 C317 C316 111.4(20) . . ?
O204 C318 O203 121.4(19) . . ?
O204 C318 C315 119.5(19) . . ?
O203 C318 C315 118.9(19) . . ?
O211 C321 O212 120.3(19) . . ?
O211 C321 C322 121.0(19) . . ?
O212 C321 C322 118.5(19) . . ?
C327 C322 C321 118.1(20) . . ?
C327 C322 C323 111.5(21) . . ?
C321 C322 C323 112.0(20) . . ?
C322 C323 C324 110.4(23) . . ?
C325 C324 C323 112.3(24) . . ?
C324 C325 C326 110.3(23) . . ?
C324 C325 C328 112.2(21) . . ?
C326 C325 C328 109.9(20) . . ?
C327 C326 C325 113.3(21) . . ?
C322 C327 C326 114.0(21) . . ?
O208 C328 O207 122.4(20) . . ?
O208 C328 C325 123.9(20) . . ?
O207 C328 C325 113.7(19) . . ?
Cl2' C1S Cl1' 94.9(27) . . ?
Cl1 C1S Cl2 131.8(32) . . ?
Cl4 C2S Cl3 108.4(33) . . ?
Cl6 C3S Cl5 122.0(61) . . ?
Cl6 C3S Cl5' 100.3(59) . . ?
Cl8 C4S Cl7 105.5(32) . . ?
Cl8' C4S Cl7 116.5(33) . . ?
Cl11 C5S Cl9 112.5(40) 5_655 . ?
Cl9 C5S Cl10 99.3(32) . 5_655 ?
Cl15 C6S Cl16 150.5(87) . . ?
Cl16 C6S Cl14 145.9(65) . . ?
Cl15 C6S Cl13 146.1(79) . . ?
Cl14 C6S Cl13 119.4(52) . . ?

loop_
_geom_bond_atom_site_label_1
_geom_bond_atom_site_label_2
_geom_bond_distance
_geom_bond_site_symmetry_2
_geom_bond_publ_flag
Mo1 Mo2 2.089(2) . y
Mo1 N1 2.11(2) . y
Mo1 N3 2.120(15) . y
Mo1 O201 2.130(13) . y
Mo1 O203 2.147(13) . y
Mo2 N4 2.12(2) . y
Mo2 O204 2.142(13) . y
Mo2 O202 2.158(13) . y
Mo2 N2 2.16(2) . y
Mo3 Mo4 2.077(3) . y
Mo3 O207 2.113(14) . y
Mo3 N5 2.11(2) . y
Mo3 O205 2.121(13) . y
Mo3 N7' 2.14(3) . y
Mo3 N7 2.14(2) . y
Mo4 N8' 2.00(3) . y
Mo4 N6 2.14(2) . y
Mo4 O206 2.151(15) . y
Mo4 O208 2.15(2) . y
Mo4 N8 2.24(3) . y
Mo5 Mo6 2.098(3) . y
Mo5 N9 2.12(2) . y
Mo5 O211 2.123(14) . y
Mo5 N11 2.14(2) . y
Mo5 O209 2.163(14) . y
Mo6 N12 2.10(2) . y
Mo6 O210 2.119(13) . y
Mo6 N10 2.128(15) . y
Mo6 O212 2.138(13) . y
N1 C1 1.33(2) . ?
N1 C11 1.40(2) . ?
N2 C1 1.28(2) . ?
N2 C21 1.41(2) . ?
N3 C2 1.33(2) . ?
N3 C31 1.39(2) . ?
N4 C2 1.31(2) . ?
N4 C41 1.42(2) . ?
N5 C3 1.33(3) . ?
N5 C51 1.47(3) . ?
N6 C3 1.31(3) . ?
N6 C61 1.41(3) . ?
N9 C5 1.32(2) . ?
N9 C91 1.39(3) . ?
N10 C5 1.31(2) . ?
N10 C101 1.43(2) . ?
N11 C6 1.33(3) . ?
N11 C11A 1.41(4) . ?
N11 C111 1.47(4) . ?
N12 C6 1.32(2) . ?
N12 C121 1.40(3) . ?
O1 C14 1.39(3) . ?
O1 C17 1.40(3) . ?
O2 C24 1.40(3) . ?
O2 C27 1.45(3) . ?
O3 C34 1.36(3) . ?
O3 C37 1.38(3) . ?
O5 C54 1.36(3) . ?
O5 C57 1.38(3) . ?
O6 C67 1.38(5) . ?
O6 C64 1.47(4) . ?
O9 C94 1.40(3) . ?
O9 C97 1.40(4) . ?
O10 C104 1.40(3) . ?
O10 C107 1.42(3) . ?
O12 C127 1.29(4) . ?
O12 C124 1.34(3) . ?
O12 C128 1.38(13) . ?
O201 C301 1.25(2) . ?
O202 C301 1.28(2) . ?
O203 C318 1.26(2) . ?
O204 C318 1.25(2) . ?
O205 C308 1.23(2) . ?
O206 C308 1.27(2) . ?
O207 C328 1.25(2) . ?
O208 C328 1.24(2) . ?
O209 C311 1.27(2) . ?
O210 C311 1.25(2) . ?
O211 C321 1.26(2) . ?
O212 C321 1.30(2) . ?
C11 C12 1.37(3) . ?
C11 C16 1.41(3) . ?
C12 C13 1.39(3) . ?
C13 C14 1.38(3) . ?
C14 C15 1.37(3) . ?
C15 C16 1.36(3) . ?
C21 C26 1.37(3) . ?
C21 C22 1.42(3) . ?
C22 C23 1.39(3) . ?
C23 C24 1.38(3) . ?
C24 C25 1.34(3) . ?
C25 C26 1.42(3) . ?
C31 C32 1.38(3) . ?
C31 C36 1.40(3) . ?
C32 C33 1.36(3) . ?
C33 C34 1.37(3) . ?
C34 C35 1.37(3) . ?
C35 C36 1.40(3) . ?
C41 C46 1.38(3) . ?
C41 C42 1.42(3) . ?
C42 C43 1.40(3) . ?
C43 C44 1.36(4) . ?
C44 O4 1.36(4) . ?
C44 C45 1.36(4) . ?
C44 O4' 1.63(7) . ?
C45 C46 1.42(3) . ?
O4 C47 1.46(5) . ?
O4' C47' 1.46(5) . ?
C51 C52 1.37(3) . ?
C51 C56 1.39(3) . ?
C52 C53 1.37(3) . ?
C53 C54 1.36(3) . ?
C54 C55 1.34(3) . ?
C55 C56 1.39(3) . ?
C61 C62 1.36(3) . ?
C61 C66 1.42(3) . ?
C62 C63 1.44(4) . ?
C63 C64 1.34(4) . ?
C64 C65 1.32(4) . ?
C65 C66 1.41(4) . ?
N7 C4 1.33(3) . ?
N7 C71 1.38(3) . ?
C4 N8 1.29(3) . ?
N8 C81 1.43(3) . ?
C71 C76 1.36(4) . ?
C71 C72 1.42(5) . ?
C72 C73 1.39(5) . ?
C73 C74 1.38(6) . ?
C74 C75 1.31(7) . ?
C74 O7 1.44(5) . ?
C75 C76 1.40(5) . ?
O7 C77 1.29(7) . ?
C81 C82 1.37(5) . ?
C81 C86 1.40(6) . ?
C82 C83 1.45(6) . ?
C83 C84 1.42(7) . ?
C84 C85 1.28(7) . ?
C84 O8 1.45(5) . ?
C85 C86 1.44(6) . ?
O8 C87 1.26(7) . ?
N7' C4' 1.34(3) . ?
N7' C71' 1.39(4) . ?
C4' N8' 1.28(4) . ?
N8' C81' 1.43(4) . ?
C71' C76' 1.37(4) . ?
C71' C72' 1.41(5) . ?
C72' C73' 1.41(5) . ?
C73' C74' 1.38(7) . ?
C74' C75' 1.31(7) . ?
C74' O7' 1.43(5) . ?
C75' C76' 1.38(6) . ?
O7' C77' 1.27(7) . ?
C81' C82' 1.37(5) . ?
C81' C86' 1.40(6) . ?
C82' C83' 1.44(6) . ?
C83' C84' 1.42(7) . ?
C84' C85' 1.28(7) . ?
C84' O8' 1.45(5) . ?
C85' C86' 1.45(6) . ?
O8' C87' 1.27(7) . ?
C91 C92 1.38(3) . ?
C91 C96 1.41(3) . ?
C92 C93 1.40(3) . ?
C93 C94 1.38(4) . ?
C94 C95 1.41(4) . ?
C95 C96 1.34(4) . ?
C101 C106 1.38(3) . ?
C101 C102 1.40(3) . ?
C102 C103 1.40(3) . ?
C103 C104 1.34(3) . ?
C104 C105 1.38(3) . ?
C105 C106 1.37(3) . ?
C111 C112 1.32(4) . ?
C111 C116 1.34(5) . ?
C112 C113 1.50(5) . ?
C113 C114 1.34(5) . ?
C114 C115 1.33(6) . ?
C114 O11 1.48(4) . ?
C115 C116 1.56(5) . ?
O11 C117 1.47(5) . ?
C11A C11B 1.32(4) . ?
C11A C11F 1.34(5) . ?
C11B C11C 1.50(5) . ?
C11C C11D 1.34(6) . ?
C11D C11E 1.34(6) . ?
C11D O11' 1.48(4) . ?
C11E C11F 1.58(6) . ?
O11' C11G 1.46(5) . ?
C121 C126 1.39(3) . ?
C121 C122 1.42(3) . ?
C122 C123 1.37(3) . ?
C123 C124 1.39(3) . ?
C124 C125 1.38(3) . ?
C125 C126 1.37(3) . ?
C301 C302 1.50(3) . ?
C302 C307 1.49(3) . ?
C302 C303 1.54(3) . ?
C303 C304 1.50(3) . ?
C304 C305 1.54(3) . ?
C305 C308 1.51(3) . ?
C305 C306 1.51(3) . ?
C306 C307 1.56(3) . ?
C311 C312 1.49(3) . ?
C312 C317 1.48(3) . ?
C312 C313 1.52(3) . ?
C313 C314 1.51(3) . ?
C314 C315 1.50(3) . ?
C315 C318 1.49(3) . ?
C315 C316 1.51(3) . ?
C316 C317 1.56(3) . ?
C321 C322 1.49(3) . ?
C322 C327 1.46(3) . ?
C322 C323 1.51(3) . ?
C323 C324 1.54(4) . ?
C324 C325 1.48(3) . ?
C325 C326 1.51(3) . ?
C325 C328 1.54(3) . ?
C326 C327 1.49(3) . ?
C1S Cl2' 1.65(4) . ?
C1S Cl1 1.76(6) . ?
C1S Cl1' 1.79(5) . ?
C1S Cl2 1.83(6) . ?
C2S Cl4 1.55(5) . ?
C2S Cl3 1.74(6) . ?
C3S Cl6 1.59(9) . ?
C3S Cl5 1.62(9) . ?
C3S Cl5' 1.68(11) . ?
C4S Cl8 1.78(6) . ?
C4S Cl8' 1.78(6) . ?
C4S Cl7 1.79(6) . ?
C5S Cl11 1.59(7) 5_655 ?
C5S Cl9 1.85(7) . ?
C5S Cl10 2.06(7) 5_655 ?
C6S Cl16 1.40(9) . ?
C6S Cl14 1.59(9) . ?
C6S Cl13 1.60(9) . ?
